data_1533462
loop_
_publ_author_name
'Shen Rong'
'Wang Cong'
'Dong Cheng'
'Wang Tianmin'
'Liang Jingkui'
'Chen Xiaolong'

_publ_section_title
;
 Crystal structures of Dy2 (W O4)3 and Gd Y (W O4)3
;
_journal_name_full 'Rare Metals'
_journal_page_first 49
_journal_page_last 54
_journal_volume 22
_journal_year 2003
_chemical_formula_sum 'Dy2 O12 W3'
_chemical_name_systematic 'Dy2 (W O4)3'
_space_group_IT_number 15
_symmetry_space_group_name_Hall '-C 2yc'
_symmetry_space_group_name_H-M 'C 1 2/c 1'
_cell_angle_alpha 90
_cell_angle_beta 109.8001
_cell_angle_gamma 90
_cell_formula_units_Z 4
_cell_length_a 7.5981
_cell_length_b 11.322
_cell_length_c 11.3254
_cell_volume 916.676
_citation_journal_id_ASTM RARME8
_cod_data_source_file ShenRong_RARME8_2003_649.cif
_cod_data_source_block Dy2O12W3
_cod_original_cell_volume 916.6763
_cod_database_code 1533462

loop_
_symmetry_equiv_pos_as_xyz
x,y,z
-x,y,-z+1/2
-x,-y,-z
x,-y,z-1/2
x+1/2,y+1/2,z
-x+1/2,y+1/2,-z+1/2
-x+1/2,-y+1/2,-z
x+1/2,-y+1/2,z-1/2

loop_
_atom_site_label
_atom_site_type_symbol
_atom_site_fract_x
_atom_site_fract_y
_atom_site_fract_z
_atom_site_occupancy
_atom_site_U_iso_or_equiv
O2 O-2 0.2235 0.1855 0.2721 1 0.0
Dy1 Dy+3 0.3221 0.3697 0.4069 1 0.0
W2 W+6 0.1568 0.3602 0.0533 1 0.0
O4 O-2 0.1964 0.4181 0.2029 1 0.0
O5 O-2 0.0929 0.5413 0.4075 1 0.0
O6 O-2 0.3915 0.2995 0.0894 1 0.0
W1 W+6 0 0.1172 0.25 1 0.0
O1 O-2 0.0047 0.0481 0.3964 1 0.0
O3 O-2 0.0764 0.3264 0.4721 1 0.0
